data_7235268
loop_
_publ_author_name
'Liu, Song-Juan'
'Huang, Yuanbiao'
'Lin, Zu-Jin'
'Li, Xin-Fa'
'Cao, Rong'

_publ_section_title
;
 Syntheses, structures and photoluminescent properties of lanthanide
 coordination polymers based on pyridyl functionalized imidazole
 dicarboxylic acid
;
_journal_issue 24
_journal_name_full 'RSC Advances'
_journal_page_first 9279
_journal_paper_doi 10.1039/c3ra41166d
_journal_volume 3
_journal_year 2013
_chemical_formula_sum 'C40 H46 Dy2 N12 O42'
_chemical_formula_weight 1691.89
_space_group_IT_number 2
_space_group_name_Hall '-P 1'
_space_group_name_H-M_alt 'P -1'
_symmetry_cell_setting triclinic
_symmetry_space_group_name_H-M 'P -1'
_atom_sites_solution_hydrogens geom
_atom_sites_solution_primary direct
_atom_sites_solution_secondary difmap
_audit_creation_method SHELXL-97
_cell_angle_alpha 82.980(2)
_cell_angle_beta 81.471(3)
_cell_angle_gamma 70.077(2)
_cell_formula_units_Z 2
_cell_length_a 13.7707(5)
_cell_length_b 13.8802(3)
_cell_length_c 17.8970(5)
_cell_measurement_reflns_used 13126
_cell_measurement_temperature 293(2)
_cell_measurement_theta_max 29.2172
_cell_measurement_theta_min 2.3036
_cell_volume 3171.07(17)
_computing_cell_refinement
;
CrysAlisPro, Oxford Diffraction Ltd.,
Version 1.171.35.19 (release 27-10-2011 CrysAlis171 .NET)
(compiled Oct 27 2011,15:02:11)
;
_computing_data_collection
;
CrysAlisPro, Oxford Diffraction Ltd.,
Version 1.171.35.19 (release 27-10-2011 CrysAlis171 .NET)
(compiled Oct 27 2011,15:02:11)
;
_computing_data_reduction
;
CrysAlisPro, Agilent Technologies,
Version 1.171.35.19 (release 27-10-2011 CrysAlis171 .NET)
(compiled Oct 27 2011,15:02:11)
;
_computing_structure_refinement 'SHELXL-97 (Sheldrick, 1997)'
_computing_structure_solution 'SHELXS-97 (Sheldrick, 1990)'
_diffrn_ambient_temperature 293(2)
_diffrn_detector_area_resol_mean 16.2083
_diffrn_measured_fraction_theta_full 0.986
_diffrn_measured_fraction_theta_max 0.986
_diffrn_measurement_device_type 'Xcalibur, Eos'
_diffrn_measurement_method '\w scans'
_diffrn_radiation_monochromator graphite
_diffrn_radiation_source 'fine-focus sealed tube'
_diffrn_radiation_type MoK\a
_diffrn_radiation_wavelength 0.71073
_diffrn_reflns_av_R_equivalents 0.0427
_diffrn_reflns_av_sigmaI/netI 0.0542
_diffrn_reflns_limit_h_max 17
_diffrn_reflns_limit_h_min -17
_diffrn_reflns_limit_k_max 17
_diffrn_reflns_limit_k_min -17
_diffrn_reflns_limit_l_max 22
_diffrn_reflns_limit_l_min -22
_diffrn_reflns_number 34276
_diffrn_reflns_theta_full 27.10
_diffrn_reflns_theta_max 27.10
_diffrn_reflns_theta_min 2.31
_exptl_absorpt_coefficient_mu 2.453
_exptl_absorpt_correction_T_max 0.8094
_exptl_absorpt_correction_T_min 0.7252
_exptl_absorpt_correction_type multi-scan
_exptl_absorpt_process_details
;
CrysAlisPro, Agilent Technologies,
Version 1.171.35.19 (release 27-10-2011 CrysAlis171 .NET)
(compiled Oct 27 2011,15:02:11)
Empirical absorption correction using spherical harmonics,
 implemented in SCALE3 ABSPACK scaling algorithm.
;
_exptl_crystal_colour yellow
_exptl_crystal_density_diffrn 1.772
_exptl_crystal_density_method 'not measured'
_exptl_crystal_description block
_exptl_crystal_F_000 1676
_exptl_crystal_size_max 0.14
_exptl_crystal_size_mid 0.11
_exptl_crystal_size_min 0.09
_refine_diff_density_max 0.953
_refine_diff_density_min -1.026
_refine_diff_density_rms 0.124
_refine_ls_extinction_method none
_refine_ls_goodness_of_fit_ref 1.007
_refine_ls_hydrogen_treatment constr
_refine_ls_matrix_type full
_refine_ls_number_parameters 928
_refine_ls_number_reflns 13794
_refine_ls_number_restraints 252
_refine_ls_restrained_S_all 1.011
_refine_ls_R_factor_all 0.0527
_refine_ls_R_factor_gt 0.0387
_refine_ls_shift/su_max 0.001
_refine_ls_shift/su_mean 0.000
_refine_ls_structure_factor_coef Fsqd
_refine_ls_weighting_details 'calc w=1/[\s^2^(Fo^2^)+(0.0600P)^2^+5.0000P] where P=(Fo^2^+2Fc^2^)/3'
_refine_ls_weighting_scheme calc
_refine_ls_wR_factor_gt 0.1050
_refine_ls_wR_factor_ref 0.1153
_reflns_number_gt 11134
_reflns_number_total 13794
_reflns_threshold_expression >2sigma(I)
_cod_data_source_file c3ra41166d.cif
_cod_data_source_block 3-Dy
_cod_original_cell_volume 3171.07(16)
_cod_original_sg_symbol_H-M P-1
_cod_database_code 7235268

loop_
_symmetry_equiv_pos_as_xyz
'x, y, z'
'-x, -y, -z'

loop_
_atom_site_label
_atom_site_type_symbol
_atom_site_fract_x
_atom_site_fract_y
_atom_site_fract_z
_atom_site_U_iso_or_equiv
_atom_site_adp_type
_atom_site_occupancy
_atom_site_symmetry_multiplicity
_atom_site_calc_flag
_atom_site_refinement_flags
Dy1 Dy 0.908255(16) 0.467726(15) 0.142204(11) 0.02247(7) Uani 1 1 d .
Dy2 Dy 0.529930(16) 0.600489(17) 0.367049(12) 0.02603(7) Uani 1 1 d .
O1 O 0.6991(2) 0.5153(3) 0.31562(19) 0.0339(8) Uani 1 1 d .
O2 O 0.8677(3) 0.4534(3) 0.27807(18) 0.0305(7) Uani 1 1 d .
O3 O 0.5948(2) 0.4514(3) 0.44630(19) 0.0312(8) Uani 1 1 d .
O4 O 0.6266(2) 0.4105(3) 0.56588(19) 0.0332(8) Uani 1 1 d .
O5 O 0.9083(3) 0.6242(2) 0.06824(17) 0.0276(7) Uani 1 1 d .
O6 O 0.9429(3) 0.5869(2) -0.05287(18) 0.0265(7) Uani 1 1 d .
O7 O 0.9833(3) 0.6873(3) -0.1893(2) 0.0470(11) Uani 1 1 d .
O8 O 0.8927(4) 0.8477(3) -0.2221(2) 0.0632(14) Uani 1 1 d .
O9 O 1.3258(4) 0.0357(6) 0.4851(4) 0.112(3) Uani 1 1 d .
O10 O 1.3179(4) 0.0424(5) 0.6076(3) 0.0792(16) Uani 1 1 d .
O11 O 1.1856(4) 0.0911(4) 0.7155(3) 0.0681(14) Uani 1 1 d .
O12 O 1.0147(4) 0.1371(4) 0.7394(3) 0.0627(13) Uani 1 1 d .
O13 O 0.5998(6) 1.2759(5) -0.0674(5) 0.111(3) Uani 1 1 d .
O14 O 0.5709(5) 1.3068(4) 0.0536(5) 0.108(3) Uani 1 1 d .
O15 O 0.5603(5) 1.2169(5) 0.1766(4) 0.105(2) Uani 1 1 d .
O16 O 0.5756(7) 1.0579(6) 0.2237(4) 0.114(3) Uani 1 1 d .
O17W O 1.0216(3) 0.5332(3) 0.1902(2) 0.0447(10) Uani 1 1 d .
O18W O 0.8531(3) 0.4517(3) 0.0253(2) 0.0343(8) Uani 1 1 d .
O19W O 0.7509(3) 0.6038(3) 0.1713(2) 0.0418(10) Uani 1 1 d .
O20W O 0.7901(3) 0.3724(3) 0.1632(2) 0.0435(10) Uani 1 1 d .
O21W O 0.4910(3) 0.4713(3) 0.3158(3) 0.0517(11) Uani 1 1 d .
O22W O 0.5405(3) 0.6545(3) 0.4865(2) 0.0398(9) Uani 1 1 d .
O23W O 0.3951(3) 0.7657(3) 0.3626(3) 0.0531(11) Uani 1 1 d .
O24W O 0.6157(3) 0.7267(3) 0.3402(2) 0.0484(11) Uani 1 1 d .
O25W O 0.5144(4) 0.6508(4) 0.2367(2) 0.0586(12) Uani 1 1 d .
N1 N 0.9188(3) 0.4159(3) 0.4218(2) 0.0233(8) Uani 1 1 d .
H1 H 0.9709 0.4152 0.3884 0.028 Uiso 1 1 calc R
N2 N 0.8293(3) 0.4002(3) 0.5323(2) 0.0249(8) Uani 1 1 d .
N3 N 1.1949(3) 0.3214(3) 0.6078(3) 0.0382(11) Uani 1 1 d .
N4 N 0.8988(3) 0.8244(3) 0.0304(2) 0.0260(8) Uani 1 1 d .
N5 N 0.8989(3) 0.9078(3) -0.0829(2) 0.0284(9) Uani 1 1 d .
H5 H 0.8934 0.9578 -0.1173 0.034 Uiso 1 1 calc R
N6 N 0.8334(4) 1.1931(3) 0.0955(3) 0.0455(12) Uani 1 1 d .
N7 N 1.1117(4) 0.0969(4) 0.4909(3) 0.0432(11) Uani 1 1 d .
H7A H 1.1405 0.0883 0.4451 0.052 Uiso 1 1 calc R
N8 N 0.9925(4) 0.1292(3) 0.5894(3) 0.0375(10) Uani 1 1 d .
N9 N 0.7727(4) 0.2021(4) 0.3686(3) 0.0518(13) Uani 1 1 d .
N10 N 0.6199(4) 1.0704(4) -0.0296(3) 0.0516(13) Uani 1 1 d .
H10A H 0.6260 1.0840 -0.0779 0.062 Uiso 1 1 calc R
N11 N 0.6140(4) 0.9861(4) 0.0808(3) 0.0481(12) Uani 1 1 d .
N12 N 0.6795(5) 0.7052(6) -0.0986(5) 0.079(2) Uani 1 1 d .
C1 C 0.7926(3) 0.4707(3) 0.3280(3) 0.0234(9) Uani 1 1 d .
C2 C 0.6527(4) 0.4310(3) 0.4982(3) 0.0272(10) Uani 1 1 d .
C3 C 0.7635(3) 0.4265(3) 0.4771(2) 0.0225(9) Uani 1 1 d .
C4 C 0.8183(3) 0.4390(3) 0.4074(3) 0.0239(9) Uani 1 1 d .
C5 C 0.9224(4) 0.3943(3) 0.4968(3) 0.0240(9) Uani 1 1 d .
C6 C 1.0167(4) 0.3691(4) 0.5347(3) 0.0271(10) Uani 1 1 d .
C7 C 1.1134(4) 0.3509(4) 0.4935(3) 0.0367(12) Uani 1 1 d .
H7 H 1.1205 0.3549 0.4408 0.044 Uiso 1 1 calc R
C8 C 1.2003(4) 0.3262(5) 0.5327(4) 0.0429(13) Uani 1 1 d .
H8 H 1.2654 0.3125 0.5048 0.051 Uiso 1 1 calc R
C9 C 1.1013(4) 0.3401(4) 0.6464(3) 0.0381(12) Uani 1 1 d .
H9 H 1.0960 0.3371 0.6990 0.046 Uiso 1 1 calc R
C10 C 1.0116(4) 0.3637(4) 0.6128(3) 0.0320(11) Uani 1 1 d .
H10 H 0.9478 0.3760 0.6425 0.038 Uiso 1 1 calc R
C11 C 0.9239(3) 0.6480(3) -0.0008(3) 0.0240(9) Uani 1 1 d .
C12 C 0.9322(4) 0.7790(4) -0.1744(3) 0.0352(12) Uani 1 1 d .
C13 C 0.9193(3) 0.8081(3) -0.0948(3) 0.0261(10) Uani 1 1 d .
C14 C 0.9175(4) 0.7567(3) -0.0241(3) 0.0238(9) Uani 1 1 d .
C15 C 0.8890(4) 0.9152(4) -0.0074(3) 0.0269(10) Uani 1 1 d .
C16 C 0.8696(4) 1.0114(4) 0.0278(3) 0.0309(11) Uani 1 1 d .
C17 C 0.8586(5) 1.0138(4) 0.1051(3) 0.0410(13) Uani 1 1 d .
H17 H 0.8630 0.9540 0.1362 0.049 Uiso 1 1 calc R
C18 C 0.8408(5) 1.1056(4) 0.1367(4) 0.0449(14) Uani 1 1 d .
H18 H 0.8337 1.1056 0.1892 0.054 Uiso 1 1 calc R
C19 C 0.8448(5) 1.1903(4) 0.0214(4) 0.0462(15) Uani 1 1 d .
H19 H 0.8406 1.2513 -0.0080 0.055 Uiso 1 1 calc R
C20 C 0.8625(4) 1.1035(4) -0.0159(3) 0.0382(12) Uani 1 1 d .
H20 H 0.8694 1.1063 -0.0686 0.046 Uiso 1 1 calc R
C21 C 1.2761(5) 0.0524(6) 0.5471(5) 0.0638(19) Uani 1 1 d .
C22 C 1.0958(6) 0.1111(5) 0.6954(4) 0.0512(16) Uani 1 1 d .
C23 C 1.0890(4) 0.1036(4) 0.6150(3) 0.0379(12) Uani 1 1 d .
C24 C 1.1607(5) 0.0850(4) 0.5534(4) 0.0432(14) Uani 1 1 d .
C25 C 1.0105(4) 0.1242(4) 0.5143(3) 0.0334(11) Uani 1 1 d .
C26 C 0.9290(4) 0.1486(4) 0.4642(3) 0.0361(12) Uani 1 1 d .
C27 C 0.8282(5) 0.1556(4) 0.4917(4) 0.0435(13) Uani 1 1 d .
H27 H 0.8106 0.1419 0.5431 0.052 Uiso 1 1 calc R
C28 C 0.7533(5) 0.1830(5) 0.4423(4) 0.0513(16) Uani 1 1 d .
H28 H 0.6854 0.1884 0.4622 0.062 Uiso 1 1 calc R
C29 C 0.8701(6) 0.1945(5) 0.3421(4) 0.0557(17) Uani 1 1 d .
H29 H 0.8855 0.2074 0.2903 0.067 Uiso 1 1 calc R
C30 C 0.9494(5) 0.1685(5) 0.3869(4) 0.0489(15) Uani 1 1 d .
H30 H 1.0163 0.1644 0.3654 0.059 Uiso 1 1 calc R
C31 C 0.5899(6) 1.2474(6) 0.0008(7) 0.077(3) Uani 1 1 d .
C32 C 0.5743(7) 1.1213(7) 0.1714(6) 0.078(3) Uani 1 1 d .
C33 C 0.5967(5) 1.0876(5) 0.0926(4) 0.0533(17) Uani 1 1 d .
C34 C 0.6013(5) 1.1375(5) 0.0231(4) 0.0530(17) Uani 1 1 d .
C35 C 0.6271(4) 0.9801(4) 0.0063(4) 0.0411(13) Uani 1 1 d .
C36 C 0.6465(4) 0.8859(5) -0.0293(4) 0.0454(14) Uani 1 1 d .
C37 C 0.6609(5) 0.8850(6) -0.1073(4) 0.0610(18) Uani 1 1 d .
H37 H 0.6594 0.9442 -0.1384 0.073 Uiso 1 1 calc R
C38 C 0.6777(6) 0.7926(8) -0.1373(5) 0.081(3) Uani 1 1 d .
H38 H 0.6888 0.7923 -0.1898 0.098 Uiso 1 1 calc R
C39 C 0.6659(5) 0.7082(6) -0.0247(6) 0.070(2) Uani 1 1 d .
H39 H 0.6674 0.6476 0.0044 0.084 Uiso 1 1 calc R
C40 C 0.6495(5) 0.7944(5) 0.0132(4) 0.0545(17) Uani 1 1 d .
H40 H 0.6407 0.7912 0.0659 0.065 Uiso 1 1 calc R
O26W O 0.8546(5) 0.0611(4) 0.7944(4) 0.0911(19) Uani 1 1 d .
O27W O 0.9645(4) 0.2749(4) 0.8471(3) 0.0674(13) Uani 1 1 d .
O28W O 0.5131(5) 0.8543(5) 0.5026(5) 0.121(3) Uani 1 1 d .
O29W O 0.2064(3) 0.7428(3) 0.3406(2) 0.0533(11) Uani 1 1 d .
O30W O 0.7585(4) 0.8021(4) 0.1712(3) 0.0678(14) Uani 1 1 d .
O31W O 0.0954(4) 0.3712(5) 0.3072(3) 0.092(2) Uani 1 1 d .
O32W O 0.6424(4) 0.3105(4) 0.2652(3) 0.0604(12) Uani 1 1 d .
O33W O 0.6640(5) 0.4597(4) 0.9949(4) 0.093(2) Uani 1 1 d .
O34W O 0.2430(6) 0.6806(7) 0.1908(4) 0.127(3) Uani 1 1 d .
O35W O 0.5202(7) 0.5269(6) 0.1287(4) 0.126(3) Uani 1 1 d .
O36A O 0.3143(19) 0.3874(19) 0.3281(14) 0.174(8) Uani 0.50 1 d PU
O36B O 0.2910(12) 0.4586(13) 0.3367(9) 0.108(4) Uani 0.50 1 d PU
O37A O 0.7611(18) 0.5395(17) 0.8091(13) 0.078(6) Uani 0.25 1 d PU
O37B O 0.6507(9) 0.5442(7) 0.8357(6) 0.116(3) Uani 0.75 1 d PU
O38A O 0.214(3) 1.025(3) 0.3425(19) 0.121(7) Uani 0.25 1 d PU
O39A O 0.3085(19) 0.2507(18) 0.3454(13) 0.180(7) Uani 0.50 1 d PU
O40A O 0.4141(17) 0.9548(14) 0.3094(12) 0.149(5) Uani 0.50 1 d PU
O41A O 0.5385(19) 0.8878(18) 0.2325(14) 0.186(7) Uani 0.50 1 d PU
O42A O 0.3816(13) 0.8471(11) 0.1870(8) 0.113(4) Uani 0.50 1 d PU
O38B O 0.2310(9) 1.1195(10) 0.3458(6) 0.141(4) Uani 0.75 1 d PU
O39B O 0.4292(15) 0.1790(14) 0.3452(10) 0.135(5) Uani 0.50 1 d PU
O40B O 0.2940(17) 0.9578(15) 0.2773(13) 0.164(5) Uani 0.50 1 d PU
O41B O 0.4800(11) 0.8498(9) 0.1759(7) 0.089(3) Uani 0.50 1 d PU
O42B O 0.4883(17) 0.9326(14) 0.3444(12) 0.147(5) Uani 0.50 1 d PU

loop_
_atom_site_aniso_label
_atom_site_aniso_U_11
_atom_site_aniso_U_22
_atom_site_aniso_U_33
_atom_site_aniso_U_23
_atom_site_aniso_U_13
_atom_site_aniso_U_12
Dy1 0.02392(12) 0.02276(12) 0.01918(12) -0.00140(8) 0.00225(8) -0.00772(9)
Dy2 0.01690(11) 0.03520(14) 0.02380(13) 0.00548(9) -0.00204(8) -0.00852(9)
O1 0.0181(17) 0.053(2) 0.0242(18) 0.0053(15) 0.0001(13) -0.0079(15)
O2 0.0232(17) 0.040(2) 0.0224(17) -0.0035(14) 0.0014(13) -0.0048(15)
O3 0.0188(16) 0.045(2) 0.0276(18) 0.0093(15) -0.0041(13) -0.0113(15)
O4 0.0195(17) 0.051(2) 0.0245(18) 0.0074(15) 0.0017(13) -0.0119(15)
O5 0.0358(19) 0.0252(17) 0.0191(17) -0.0012(12) 0.0047(13) -0.0101(14)
O6 0.0307(18) 0.0243(17) 0.0238(17) -0.0040(13) 0.0042(13) -0.0104(14)
O7 0.067(3) 0.030(2) 0.023(2) -0.0008(14) 0.0067(18) 0.0054(19)
O8 0.093(4) 0.045(2) 0.025(2) 0.0036(17) -0.007(2) 0.010(2)
O9 0.038(3) 0.199(8) 0.076(4) 0.010(4) -0.007(3) -0.017(4)
O10 0.043(3) 0.115(4) 0.079(4) 0.000(3) -0.026(3) -0.020(3)
O11 0.063(3) 0.082(3) 0.061(3) 0.001(2) -0.033(3) -0.018(3)
O12 0.069(3) 0.079(3) 0.042(3) -0.006(2) -0.009(2) -0.024(3)
O13 0.122(6) 0.071(4) 0.143(7) 0.041(4) -0.026(5) -0.046(4)
O14 0.099(5) 0.051(3) 0.196(8) -0.015(4) -0.047(5) -0.037(3)
O15 0.101(5) 0.080(4) 0.145(6) -0.057(4) -0.053(5) -0.011(4)
O16 0.166(8) 0.104(5) 0.070(5) -0.019(4) -0.034(5) -0.026(5)
O17W 0.050(2) 0.049(2) 0.045(2) -0.0058(18) -0.0082(19) -0.028(2)
O18W 0.039(2) 0.040(2) 0.0277(19) 0.0016(14) -0.0038(15) -0.0196(16)
O19W 0.030(2) 0.036(2) 0.044(2) 0.0048(16) 0.0134(16) -0.0006(16)
O20W 0.063(3) 0.047(2) 0.035(2) -0.0085(16) 0.0084(18) -0.040(2)
O21W 0.041(2) 0.060(3) 0.059(3) -0.012(2) -0.010(2) -0.019(2)
O22W 0.035(2) 0.054(2) 0.032(2) -0.0017(16) -0.0058(16) -0.0177(18)
O23W 0.035(2) 0.043(2) 0.067(3) 0.014(2) -0.004(2) -0.0007(18)
O24W 0.035(2) 0.059(3) 0.058(3) 0.017(2) -0.0140(19) -0.028(2)
O25W 0.074(3) 0.068(3) 0.035(2) 0.009(2) -0.020(2) -0.023(2)
N1 0.0188(18) 0.031(2) 0.021(2) -0.0006(15) 0.0005(15) -0.0108(16)
N2 0.0226(19) 0.030(2) 0.021(2) 0.0021(15) -0.0016(15) -0.0095(16)
N3 0.032(2) 0.041(3) 0.047(3) 0.001(2) -0.016(2) -0.016(2)
N4 0.024(2) 0.025(2) 0.029(2) -0.0019(15) -0.0004(16) -0.0091(16)
N5 0.030(2) 0.023(2) 0.031(2) 0.0038(16) -0.0004(17) -0.0101(17)
N6 0.039(3) 0.033(3) 0.069(4) -0.017(2) -0.002(2) -0.014(2)
N7 0.042(3) 0.047(3) 0.038(3) -0.002(2) 0.002(2) -0.013(2)
N8 0.039(3) 0.039(3) 0.036(3) -0.0028(19) -0.010(2) -0.014(2)
N9 0.056(3) 0.051(3) 0.054(4) 0.001(2) -0.023(3) -0.020(3)
N10 0.040(3) 0.056(3) 0.059(4) 0.011(3) -0.008(2) -0.020(2)
N11 0.046(3) 0.042(3) 0.056(3) -0.003(2) -0.015(2) -0.011(2)
N12 0.054(4) 0.074(5) 0.113(7) -0.039(4) -0.013(4) -0.013(3)
C1 0.017(2) 0.027(2) 0.025(2) -0.0045(18) 0.0011(17) -0.0069(18)
C2 0.021(2) 0.026(2) 0.034(3) 0.0036(19) 0.0014(19) -0.0094(19)
C3 0.019(2) 0.027(2) 0.020(2) 0.0015(17) -0.0007(17) -0.0072(18)
C4 0.019(2) 0.029(2) 0.023(2) -0.0015(17) -0.0011(17) -0.0086(18)
C5 0.023(2) 0.026(2) 0.024(2) 0.0024(17) -0.0045(18) -0.0110(19)
C6 0.023(2) 0.030(3) 0.031(3) -0.0009(19) -0.0044(19) -0.011(2)
C7 0.023(3) 0.054(3) 0.035(3) -0.003(2) -0.005(2) -0.016(2)
C8 0.027(3) 0.053(4) 0.051(4) -0.006(3) -0.007(2) -0.013(3)
C9 0.038(3) 0.045(3) 0.038(3) 0.002(2) -0.012(2) -0.020(2)
C10 0.028(3) 0.042(3) 0.028(3) 0.001(2) -0.005(2) -0.014(2)
C11 0.016(2) 0.023(2) 0.031(3) -0.0004(18) 0.0024(18) -0.0067(18)
C12 0.040(3) 0.032(3) 0.026(3) 0.003(2) 0.003(2) -0.006(2)
C13 0.020(2) 0.022(2) 0.032(3) -0.0019(18) -0.0010(19) -0.0031(18)
C14 0.024(2) 0.023(2) 0.025(2) -0.0048(17) 0.0020(18) -0.0097(18)
C15 0.021(2) 0.026(2) 0.033(3) 0.0017(19) -0.0010(19) -0.0084(19)
C16 0.025(2) 0.026(3) 0.041(3) -0.002(2) 0.000(2) -0.009(2)
C17 0.047(3) 0.033(3) 0.044(3) -0.002(2) -0.008(3) -0.013(3)
C18 0.051(4) 0.041(3) 0.050(4) -0.013(3) -0.007(3) -0.020(3)
C19 0.040(3) 0.026(3) 0.074(5) -0.006(3) 0.001(3) -0.015(2)
C20 0.041(3) 0.029(3) 0.042(3) 0.000(2) 0.001(2) -0.011(2)
C21 0.037(4) 0.083(5) 0.063(5) 0.007(4) -0.005(3) -0.015(3)
C22 0.062(4) 0.050(4) 0.042(4) 0.006(3) -0.018(3) -0.018(3)
C23 0.042(3) 0.032(3) 0.038(3) 0.000(2) -0.009(2) -0.010(2)
C24 0.042(3) 0.040(3) 0.048(4) 0.005(2) -0.014(3) -0.012(3)
C25 0.033(3) 0.027(3) 0.039(3) -0.004(2) -0.003(2) -0.009(2)
C26 0.042(3) 0.028(3) 0.039(3) -0.004(2) -0.011(2) -0.009(2)
C27 0.046(3) 0.045(3) 0.041(3) -0.009(2) -0.003(3) -0.017(3)
C28 0.034(3) 0.053(4) 0.069(5) -0.010(3) -0.009(3) -0.013(3)
C29 0.064(5) 0.064(4) 0.045(4) 0.003(3) -0.017(3) -0.026(4)
C30 0.044(3) 0.062(4) 0.041(4) -0.002(3) -0.005(3) -0.019(3)
C31 0.055(5) 0.054(5) 0.131(9) 0.008(5) -0.025(5) -0.026(4)
C32 0.074(6) 0.071(6) 0.089(7) -0.021(5) -0.040(5) -0.007(4)
C33 0.047(4) 0.044(4) 0.075(5) -0.004(3) -0.029(3) -0.013(3)
C34 0.037(3) 0.044(4) 0.085(5) 0.003(3) -0.018(3) -0.021(3)
C35 0.028(3) 0.042(3) 0.053(4) 0.000(3) -0.010(2) -0.010(2)
C36 0.023(3) 0.050(4) 0.064(4) -0.006(3) -0.008(3) -0.011(2)
C37 0.048(4) 0.076(5) 0.063(5) -0.013(4) -0.002(3) -0.025(4)
C38 0.060(5) 0.118(8) 0.071(6) -0.041(5) 0.007(4) -0.030(5)
C39 0.040(4) 0.054(4) 0.117(8) -0.013(4) -0.028(4) -0.009(3)
C40 0.040(3) 0.043(4) 0.079(5) -0.002(3) -0.018(3) -0.007(3)
O26W 0.114(5) 0.072(4) 0.088(4) 0.031(3) -0.016(4) -0.041(3)
O27W 0.087(4) 0.067(3) 0.062(3) -0.003(2) -0.014(3) -0.041(3)
O28W 0.063(4) 0.081(4) 0.226(9) -0.070(5) -0.009(5) -0.018(3)
O29W 0.044(2) 0.064(3) 0.044(3) 0.010(2) -0.0071(19) -0.010(2)
O30W 0.082(4) 0.072(3) 0.058(3) -0.010(2) -0.002(3) -0.038(3)
O31W 0.036(3) 0.171(6) 0.045(3) -0.022(3) 0.003(2) -0.003(3)
O32W 0.063(3) 0.061(3) 0.059(3) -0.013(2) -0.007(2) -0.021(2)
O33W 0.085(4) 0.075(4) 0.141(6) 0.008(4) -0.038(4) -0.052(3)
O34W 0.102(6) 0.175(8) 0.087(5) -0.014(5) -0.015(4) -0.020(5)
O35W 0.183(8) 0.118(6) 0.093(5) -0.035(4) -0.016(5) -0.061(6)
O36A 0.158(10) 0.178(11) 0.173(10) 0.003(8) -0.012(8) -0.046(8)
O36B 0.102(8) 0.128(8) 0.116(8) -0.037(7) -0.010(6) -0.058(7)
O37A 0.072(9) 0.074(9) 0.080(9) -0.019(7) -0.014(8) -0.008(7)
O37B 0.135(7) 0.093(5) 0.131(7) -0.024(5) -0.020(6) -0.044(5)
O38A 0.128(9) 0.117(9) 0.117(9) -0.010(8) -0.020(8) -0.037(7)
O39A 0.189(10) 0.181(10) 0.166(10) -0.033(8) -0.024(8) -0.049(8)
O40A 0.152(8) 0.136(7) 0.153(8) 0.004(6) -0.024(7) -0.043(6)
O41A 0.180(10) 0.176(9) 0.190(10) 0.015(8) -0.021(8) -0.051(7)
O42A 0.119(8) 0.105(7) 0.095(7) 0.028(6) -0.017(6) -0.025(6)
O38B 0.120(7) 0.184(8) 0.100(6) 0.010(6) -0.016(5) -0.030(6)
O39B 0.154(9) 0.144(8) 0.109(8) -0.015(7) -0.002(7) -0.054(7)
O40B 0.163(8) 0.156(7) 0.164(8) 0.007(6) -0.021(7) -0.048(6)
O41B 0.111(7) 0.081(6) 0.082(6) 0.010(5) -0.034(5) -0.035(5)
O42B 0.155(9) 0.135(8) 0.165(9) 0.003(7) -0.040(7) -0.063(7)

loop_
_atom_type_symbol
_atom_type_description
_atom_type_scat_dispersion_real
_atom_type_scat_dispersion_imag
_atom_type_scat_source
C C 0.0033 0.0016 'International Tables Vol C Tables 4.2.6.8 and 6.1.1.4'
H H 0.0000 0.0000 'International Tables Vol C Tables 4.2.6.8 and 6.1.1.4'
N N 0.0061 0.0033 'International Tables Vol C Tables 4.2.6.8 and 6.1.1.4'
O O 0.0106 0.0060 'International Tables Vol C Tables 4.2.6.8 and 6.1.1.4'
Dy Dy -0.1892 4.4098 'International Tables Vol C Tables 4.2.6.8 and 6.1.1.4'

loop_
_geom_angle_atom_site_label_1
_geom_angle_atom_site_label_2
_geom_angle_atom_site_label_3
_geom_angle
_geom_angle_site_symmetry_1
_geom_angle_site_symmetry_3
O7 Dy1 O17W 82.90(16) 2_765 .
O7 Dy1 O6 71.84(12) 2_765 2_765
O17W Dy1 O6 79.63(13) . 2_765
O7 Dy1 O19W 143.57(12) 2_765 .
O17W Dy1 O19W 98.06(15) . .
O6 Dy1 O19W 144.40(11) 2_765 .
O7 Dy1 O18W 111.39(13) 2_765 .
O17W Dy1 O18W 141.01(13) . .
O6 Dy1 O18W 71.66(12) 2_765 .
O19W Dy1 O18W 90.73(14) . .
O7 Dy1 O20W 80.61(16) 2_765 .
O17W Dy1 O20W 149.41(14) . .
O6 Dy1 O20W 118.69(12) 2_765 .
O19W Dy1 O20W 80.78(14) . .
O18W Dy1 O20W 69.44(12) . .
O7 Dy1 O5 142.74(14) 2_765 .
O17W Dy1 O5 71.81(13) . .
O6 Dy1 O5 76.93(10) 2_765 .
O19W Dy1 O5 68.80(11) . .
O18W Dy1 O5 76.36(11) . .
O20W Dy1 O5 133.42(13) . .
O7 Dy1 O2 71.53(12) 2_765 .
O17W Dy1 O2 74.73(13) . .
O6 Dy1 O2 137.26(11) 2_765 .
O19W Dy1 O2 73.65(12) . .
O18W Dy1 O2 143.65(12) . .
O20W Dy1 O2 75.67(13) . .
O5 Dy1 O2 124.45(11) . .
O1 Dy2 O3 72.78(11) . .
O1 Dy2 O4 148.08(12) . 2_666
O3 Dy2 O4 80.14(11) . 2_666
O1 Dy2 O21W 83.73(14) . .
O3 Dy2 O21W 74.76(14) . .
O4 Dy2 O21W 72.92(14) 2_666 .
O1 Dy2 O25W 80.14(15) . .
O3 Dy2 O25W 139.49(15) . .
O4 Dy2 O25W 112.07(15) 2_666 .
O21W Dy2 O25W 72.80(16) . .
O1 Dy2 O22W 107.27(13) . .
O3 Dy2 O22W 72.97(13) . .
O4 Dy2 O22W 79.83(13) 2_666 .
O21W Dy2 O22W 140.62(14) . .
O25W Dy2 O22W 145.39(15) . .
O1 Dy2 O24W 73.53(14) . .
O3 Dy2 O24W 121.64(12) . .
O4 Dy2 O24W 136.90(14) 2_666 .
O21W Dy2 O24W 144.49(16) . .
O25W Dy2 O24W 76.64(16) . .
O22W Dy2 O24W 73.50(14) . .
O1 Dy2 O23W 141.85(13) . .
O3 Dy2 O23W 142.72(13) . .
O4 Dy2 O23W 69.32(13) 2_666 .
O21W Dy2 O23W 114.00(16) . .
O25W Dy2 O23W 74.15(16) . .
O22W Dy2 O23W 80.83(15) . .
O24W Dy2 O23W 73.43(14) . .
C1 O1 Dy2 146.5(3) . .
C1 O2 Dy1 141.2(3) . .
C2 O3 Dy2 132.1(3) . .
C2 O4 Dy2 133.0(3) . 2_666
C11 O5 Dy1 134.3(3) . .
C11 O6 Dy1 129.4(3) . 2_765
C12 O7 Dy1 144.2(4) . 2_765
C5 N1 C4 108.3(4) . .
C5 N2 C3 106.0(4) . .
C9 N3 C8 117.1(5) . .
C15 N4 C14 105.3(4) . .
C15 N5 C13 108.0(4) . .
C19 N6 C18 117.0(5) . .
C25 N7 C24 106.7(5) . .
C25 N8 C23 106.2(5) . .
C28 N9 C29 116.7(6) . .
C35 N10 C34 107.5(6) . .
C35 N11 C33 106.7(5) . .
C39 N12 C38 115.1(7) . .
O2 C1 O1 124.3(4) . .
O2 C1 C4 115.8(4) . .
O1 C1 C4 119.8(4) . .
O4 C2 O3 125.2(4) . .
O4 C2 C3 116.6(4) . .
O3 C2 C3 118.2(4) . .
N2 C3 C4 109.5(4) . .
N2 C3 C2 119.3(4) . .
C4 C3 C2 131.1(4) . .
N1 C4 C3 105.2(4) . .
N1 C4 C1 118.9(4) . .
C3 C4 C1 135.9(4) . .
N2 C5 N1 111.0(4) . .
N2 C5 C6 124.3(4) . .
N1 C5 C6 124.7(4) . .
C7 C6 C10 117.7(5) . .
C7 C6 C5 121.1(5) . .
C10 C6 C5 121.3(4) . .
C6 C7 C8 118.5(5) . .
N3 C8 C7 123.6(5) . .
N3 C9 C10 123.4(5) . .
C9 C10 C6 119.8(5) . .
O5 C11 O6 124.8(4) . .
O5 C11 C14 117.3(4) . .
O6 C11 C14 117.8(4) . .
O8 C12 O7 123.8(5) . .
O8 C12 C13 116.9(5) . .
O7 C12 C13 119.3(4) . .
N5 C13 C14 106.0(4) . .
N5 C13 C12 118.8(4) . .
C14 C13 C12 135.1(4) . .
N4 C14 C13 109.6(4) . .
N4 C14 C11 119.5(4) . .
C13 C14 C11 130.7(4) . .
N4 C15 N5 111.0(4) . .
N4 C15 C16 124.8(5) . .
N5 C15 C16 124.1(4) . .
C17 C16 C20 117.4(5) . .
C17 C16 C15 121.2(4) . .
C20 C16 C15 121.5(5) . .
C16 C17 C18 119.9(5) . .
N6 C18 C17 122.9(6) . .
N6 C19 C20 124.9(5) . .
C19 C20 C16 117.9(6) . .
O9 C21 O10 123.3(7) . .
O9 C21 C24 119.0(7) . .
O10 C21 C24 117.7(7) . .
O12 C22 O11 123.5(6) . .
O12 C22 C23 119.0(6) . .
O11 C22 C23 117.5(6) . .
C24 C23 N8 106.9(5) . .
C24 C23 C22 132.9(6) . .
N8 C23 C22 119.8(5) . .
C23 C24 N7 109.0(5) . .
C23 C24 C21 130.5(6) . .
N7 C24 C21 120.4(6) . .
N7 C25 N8 111.2(5) . .
N7 C25 C26 124.6(5) . .
N8 C25 C26 124.2(5) . .
C27 C26 C30 116.9(5) . .
C27 C26 C25 121.9(5) . .
C30 C26 C25 121.2(5) . .
C26 C27 C28 119.6(6) . .
N9 C28 C27 123.6(6) . .
N9 C29 C30 123.7(6) . .
C29 C30 C26 119.5(6) . .
O13 C31 O14 123.6(8) . .
O13 C31 C34 118.9(9) . .
O14 C31 C34 117.5(9) . .
O16 C32 O15 125.6(9) . .
O16 C32 C33 118.7(8) . .
O15 C32 C33 115.6(9) . .
C34 C33 N11 106.1(6) . .
C34 C33 C32 133.6(7) . .
N11 C33 C32 120.2(7) . .
N10 C34 C33 109.0(6) . .
N10 C34 C31 120.9(7) . .
C33 C34 C31 130.1(8) . .
N10 C35 N11 110.7(6) . .
N10 C35 C36 125.6(6) . .
N11 C35 C36 123.7(5) . .
C37 C36 C40 117.7(6) . .
C37 C36 C35 120.5(6) . .
C40 C36 C35 121.7(6) . .
C36 C37 C38 117.4(8) . .
N12 C38 C37 126.2(9) . .
N12 C39 C40 125.2(8) . .
C39 C40 C36 118.4(8) . .
O38B O38A O40B 111(2) . .
O42B O40A O40B 162(2) . .
O38A O40B O40A 97.8(19) . .
O42A O41B O41A 127.6(15) . .

loop_
_geom_bond_atom_site_label_1
_geom_bond_atom_site_label_2
_geom_bond_distance
_geom_bond_site_symmetry_2
Dy1 O7 2.305(4) 2_765
Dy1 O17W 2.357(4) .
Dy1 O6 2.366(3) 2_765
Dy1 O19W 2.377(3) .
Dy1 O18W 2.388(4) .
Dy1 O20W 2.388(4) .
Dy1 O5 2.401(3) .
Dy1 O2 2.412(3) .
Dy2 O1 2.329(3) .
Dy2 O3 2.344(3) .
Dy2 O4 2.351(3) 2_666
Dy2 O21W 2.355(4) .
Dy2 O25W 2.371(4) .
Dy2 O22W 2.391(4) .
Dy2 O24W 2.394(4) .
Dy2 O23W 2.411(4) .
O1 C1 1.264(5) .
O2 C1 1.239(5) .
O3 C2 1.258(6) .
O4 C2 1.237(6) .
O4 Dy2 2.351(3) 2_666
O5 C11 1.247(5) .
O6 C11 1.275(6) .
O6 Dy1 2.366(3) 2_765
O7 C12 1.266(6) .
O7 Dy1 2.305(4) 2_765
O8 C12 1.233(6) .
O9 C21 1.217(9) .
O10 C21 1.272(9) .
O11 C22 1.269(8) .
O12 C22 1.237(8) .
O13 C31 1.239(12) .
O14 C31 1.269(12) .
O15 C32 1.288(10) .
O16 C32 1.202(11) .
N1 C5 1.344(6) .
N1 C4 1.366(6) .
N2 C5 1.324(6) .
N2 C3 1.371(6) .
N3 C9 1.326(7) .
N3 C8 1.329(7) .
N4 C15 1.330(6) .
N4 C14 1.374(6) .
N5 C15 1.350(6) .
N5 C13 1.354(6) .
N6 C19 1.315(8) .
N6 C18 1.322(8) .
N7 C25 1.329(7) .
N7 C24 1.354(7) .
N8 C25 1.336(7) .
N8 C23 1.385(7) .
N9 C28 1.319(9) .
N9 C29 1.328(9) .
N10 C35 1.315(7) .
N10 C34 1.341(9) .
N11 C35 1.328(8) .
N11 C33 1.383(8) .
N12 C39 1.312(11) .
N12 C38 1.316(12) .
C1 C4 1.493(6) .
C2 C3 1.498(6) .
C3 C4 1.383(6) .
C5 C6 1.471(6) .
C6 C7 1.381(7) .
C6 C10 1.382(7) .
C7 C8 1.398(7) .
C9 C10 1.375(7) .
C11 C14 1.492(6) .
C12 C13 1.497(7) .
C13 C14 1.374(6) .
C15 C16 1.470(7) .
C16 C17 1.372(8) .
C16 C20 1.397(7) .
C17 C18 1.388(8) .
C19 C20 1.380(8) .
C21 C24 1.487(9) .
C22 C23 1.475(8) .
C23 C24 1.353(8) .
C25 C26 1.465(7) .
C26 C27 1.376(8) .
C26 C30 1.383(8) .
C27 C28 1.382(8) .
C29 C30 1.373(9) .
C31 C34 1.490(10) .
C32 C33 1.495(11) .
C33 C34 1.352(10) .
C35 C36 1.449(9) .
C36 C37 1.382(10) .
C36 C40 1.389(9) .
C37 C38 1.384(11) .
C39 C40 1.383(10) .
O36A O36B 0.95(2) .
O37A O37B 1.51(2) .
O38A O38B 1.42(3) .
O38A O40B 1.62(4) .
O39A O39B 1.62(3) .
O40A O42B 1.21(2) .
O40A O40B 1.82(3) .
O41A O41B 1.62(3) .
O42A O41B 1.353(19) .
